data_4311484
loop_
_publ_author_name
'Cristina Ca\~nada-Vilalta'
'Ted A. O'Brien'
'Euan K. Brechin'
'Maren Pink'
'Ernest R. Davidson'
'George Christou'

_publ_section_title
;
 Large Spin Differences in Structurally Related Fe6 Molecular Clusters and
 Their Magnetostructural Explanation
;
_journal_name_full 'Inorganic Chemistry'
_journal_page_first 5505
_journal_page_last 5521
_journal_paper_doi 10.1021/ic049413h
_journal_volume 43
_journal_year 2004
_chemical_formula_moiety 'C64 H108 Fe6 N2 O26'
_chemical_formula_sum 'C64 H108 Fe6 N2 O26'
_chemical_formula_weight 1656.62
_chemical_name_systematic
; 
 ? 
;
_space_group_IT_number 14
_symmetry_cell_setting monoclinic
_symmetry_space_group_name_Hall '-P 2yn'
_symmetry_space_group_name_H-M 'P 1 21/n 1'
_atom_sites_solution_hydrogens geom
_atom_sites_solution_primary direct
_atom_sites_solution_secondary difmap
_audit_creation_method SHELXL-97
_cell_angle_alpha 90.00
_cell_angle_beta 94.898(2)
_cell_angle_gamma 90.00
_cell_formula_units_Z 2
_cell_length_a 11.8387(9)
_cell_length_b 22.2748(16)
_cell_length_c 14.8987(11)
_cell_measurement_reflns_used 4109
_cell_measurement_temperature 110(2)
_cell_measurement_theta_max 29.7
_cell_measurement_theta_min 2.3
_cell_volume 3914.5(5)
_computing_cell_refinement 'SAINT (Bruker, current version)'
_computing_data_collection 'SMART (Bruker, current version)'
_computing_data_reduction 'SAINT (Bruker, current version)'
_computing_molecular_graphics 'SHELXTL (Bruker), XTEL (Local Library)'
_computing_publication_material 'SHELXTL (Bruker)'
_computing_structure_refinement 'SHELXL-97 (Sheldrick, 1997)'
_computing_structure_solution 'SHELXS-97 (Sheldrick, 1990)'
_diffrn_ambient_temperature 110(2)
_diffrn_detector 'CCD area detector'
_diffrn_detector_area_resol_mean 44.52
_diffrn_detector_type 'Bruker SMART 6000'
_diffrn_measured_fraction_theta_full 0.997
_diffrn_measured_fraction_theta_max 0.997
_diffrn_measurement_details '0.30 degree frames measured for 3 seconds each'
_diffrn_measurement_device 'three-circle goniometer with fixed chi'
_diffrn_measurement_device_type 'Bruker Platform goniometer'
_diffrn_measurement_method \w-scans
_diffrn_radiation_monochromator graphite
_diffrn_radiation_source 'fine-focus sealed tube'
_diffrn_radiation_type MoK\a
_diffrn_radiation_wavelength 0.71073
_diffrn_reflns_av_R_equivalents 0.1155
_diffrn_reflns_av_sigmaI/netI 0.1062
_diffrn_reflns_limit_h_max 14
_diffrn_reflns_limit_h_min -13
_diffrn_reflns_limit_k_max 25
_diffrn_reflns_limit_k_min -26
_diffrn_reflns_limit_l_max 17
_diffrn_reflns_limit_l_min -15
_diffrn_reflns_number 26283
_diffrn_reflns_theta_full 25.02
_diffrn_reflns_theta_max 25.02
_diffrn_reflns_theta_min 1.95
_exptl_absorpt_coefficient_mu 1.156
_exptl_absorpt_correction_T_max 0.8932
_exptl_absorpt_correction_T_min 0.8457
_exptl_absorpt_correction_type multi-scan
_exptl_absorpt_process_details 'SADABS, R. Blessing (1995)'
_exptl_crystal_colour red
_exptl_crystal_density_diffrn 1.405
_exptl_crystal_density_method 'not measured'
_exptl_crystal_description block
_exptl_crystal_F_000 1740
_exptl_crystal_size_max 0.15
_exptl_crystal_size_mid 0.12
_exptl_crystal_size_min 0.10
_refine_diff_density_max 0.556
_refine_diff_density_min -0.747
_refine_diff_density_rms 0.104
_refine_ls_extinction_method none
_refine_ls_goodness_of_fit_ref 1.000
_refine_ls_hydrogen_treatment mixed
_refine_ls_matrix_type full
_refine_ls_number_parameters 488
_refine_ls_number_reflns 6888
_refine_ls_number_restraints 0
_refine_ls_restrained_S_all 1.000
_refine_ls_R_factor_all 0.1133
_refine_ls_R_factor_gt 0.0534
_refine_ls_shift/su_max 0.001
_refine_ls_shift/su_mean 0.000
_refine_ls_structure_factor_coef Fsqd
_refine_ls_weighting_details 'calc w=1/[\s^2^(Fo^2^)+(0.0461P)^2^+6.3508P] where P=(Fo^2^+2Fc^2^)/3'
_refine_ls_weighting_scheme calc
_refine_ls_wR_factor_gt 0.1132
_refine_ls_wR_factor_ref 0.1429
_reflns_number_gt 4101
_reflns_number_total 6888
_reflns_threshold_expression >2sigma(I)
_cod_data_source_file ic049413hsi20040506_081740_1.cif
_cod_data_source_block 02026
_cod_depositor_comments
;
The following automatic conversions were performed:

'_exptl_absorpt_correction_type' tag value 'multi-scans' was replaced
with 'multi-scan' value.

Automatic conversion script
Id: cif_fix_values 1646 2011-03-28 12:23:43Z adriana 
;
_cod_database_code 4311484

loop_
_symmetry_equiv_pos_as_xyz
'x, y, z'
'-x+1/2, y+1/2, -z+1/2'
'-x, -y, -z'
'x-1/2, -y-1/2, z-1/2'

loop_
_atom_site_label
_atom_site_type_symbol
_atom_site_fract_x
_atom_site_fract_y
_atom_site_fract_z
_atom_site_U_iso_or_equiv
_atom_site_adp_type
_atom_site_occupancy
_atom_site_symmetry_multiplicity
_atom_site_calc_flag
_atom_site_refinement_flags
_atom_site_disorder_assembly
_atom_site_disorder_group
Fe1 Fe 0.61763(7) -0.13973(4) 0.67136(5) 0.0275(2) Uani 1 1 d . . .
Fe2 Fe 0.49879(6) -0.00853(3) 0.67793(5) 0.0219(2) Uani 1 1 d . . .
Fe3 Fe 0.59687(6) -0.08815(3) 0.48876(5) 0.0226(2) Uani 1 1 d . . .
O1 O 0.5429(3) -0.07471(15) 0.6089(2) 0.0231(8) Uani 1 1 d . . .
O2 O 0.5259(3) 0.04824(15) 0.5820(2) 0.0218(8) Uani 1 1 d . . .
H2O H 0.6018 0.0565 0.5697 0.033 Uiso 1 1 calc R . .
O3 O 0.7199(3) -0.08917(17) 0.7561(2) 0.0318(9) Uani 1 1 d . . .
O4 O 0.6576(3) 0.00611(16) 0.7409(2) 0.0250(8) Uani 1 1 d . . .
O5 O 0.5143(4) -0.15052(17) 0.7718(3) 0.0356(10) Uani 1 1 d . . .
O6 O 0.4693(3) -0.05422(17) 0.7914(2) 0.0302(9) Uani 1 1 d . . .
O7 O 0.5248(3) -0.20620(16) 0.6055(2) 0.0298(9) Uani 1 1 d . . .
O8 O 0.5182(3) -0.16860(16) 0.4660(2) 0.0292(9) Uani 1 1 d . . .
O9 O 0.4293(3) 0.06488(16) 0.7394(2) 0.0273(9) Uani 1 1 d . . .
O10 O 0.3233(3) 0.10562(17) 0.6225(2) 0.0283(9) Uani 1 1 d . . .
O11 O 0.3322(3) -0.02764(16) 0.6399(2) 0.0276(9) Uani 1 1 d . . .
O12 O 0.3053(3) 0.01061(16) 0.5002(2) 0.0255(9) Uani 1 1 d . . .
O13 O 0.7136(3) -0.13270(16) 0.5689(2) 0.0273(9) Uani 1 1 d . . .
N1 N 0.7157(5) -0.2198(2) 0.7177(3) 0.0360(13) Uani 1 1 d . . .
C1 C 0.7253(5) -0.0333(3) 0.7720(4) 0.0258(13) Uani 1 1 d . . .
C2 C 0.8248(5) -0.0152(3) 0.8401(4) 0.0340(14) Uani 1 1 d . . .
C3 C 0.9319(6) -0.0487(4) 0.8228(6) 0.065(2) Uani 1 1 d . . .
H3A H 0.9563 -0.0368 0.7641 0.097 Uiso 1 1 calc R . .
H3B H 0.9170 -0.0920 0.8228 0.097 Uiso 1 1 calc R . .
H3C H 0.9917 -0.0391 0.8702 0.097 Uiso 1 1 calc R . .
C4 C 0.8457(7) 0.0503(3) 0.8394(6) 0.078(3) Uani 1 1 d . . .
H4A H 0.8644 0.0626 0.7793 0.116 Uiso 1 1 calc R . .
H4B H 0.9089 0.0601 0.8838 0.116 Uiso 1 1 calc R . .
H4C H 0.7774 0.0716 0.8547 0.116 Uiso 1 1 calc R . .
C5 C 0.7926(7) -0.0356(4) 0.9337(5) 0.069(2) Uani 1 1 d . . .
H5A H 0.8552 -0.0267 0.9791 0.103 Uiso 1 1 calc R . .
H5B H 0.7776 -0.0788 0.9327 0.103 Uiso 1 1 calc R . .
H5C H 0.7244 -0.0141 0.9487 0.103 Uiso 1 1 calc R . .
C6 C 0.4695(5) -0.1086(3) 0.8125(4) 0.0316(14) Uani 1 1 d . . .
C7 C 0.4080(6) -0.1247(3) 0.8968(4) 0.0422(17) Uani 1 1 d . . .
C8 C 0.4489(8) -0.0817(3) 0.9725(4) 0.067(2) Uani 1 1 d . . .
H8A H 0.4120 -0.0916 1.0270 0.100 Uiso 1 1 calc R . .
H8B H 0.4298 -0.0404 0.9542 0.100 Uiso 1 1 calc R . .
H8C H 0.5313 -0.0853 0.9847 0.100 Uiso 1 1 calc R . .
C9 C 0.4321(9) -0.1887(3) 0.9270(5) 0.076(3) Uani 1 1 d . . .
H9A H 0.3967 -0.1964 0.9829 0.114 Uiso 1 1 calc R . .
H9B H 0.5142 -0.1947 0.9373 0.114 Uiso 1 1 calc R . .
H9C H 0.4011 -0.2165 0.8802 0.114 Uiso 1 1 calc R . .
C10 C 0.2818(7) -0.1149(5) 0.8709(6) 0.095(3) Uani 1 1 d . . .
H10A H 0.2391 -0.1231 0.9230 0.143 Uiso 1 1 calc R . .
H10B H 0.2564 -0.1420 0.8215 0.143 Uiso 1 1 calc R . .
H10C H 0.2691 -0.0732 0.8515 0.143 Uiso 1 1 calc R . .
C11 C 0.5102(5) -0.2114(3) 0.5199(4) 0.0292(13) Uani 1 1 d . . .
C12 C 0.4818(6) -0.2732(3) 0.4806(4) 0.0361(15) Uani 1 1 d . . .
C13 C 0.5262(6) -0.3225(3) 0.5455(4) 0.0477(18) Uani 1 1 d . . .
H13A H 0.4901 -0.3189 0.6020 0.072 Uiso 1 1 calc R . .
H13B H 0.6085 -0.3184 0.5576 0.072 Uiso 1 1 calc R . .
H13C H 0.5086 -0.3619 0.5184 0.072 Uiso 1 1 calc R . .
C14 C 0.5362(6) -0.2799(3) 0.3911(4) 0.0472(18) Uani 1 1 d . . .
H14A H 0.5054 -0.2493 0.3485 0.071 Uiso 1 1 calc R . .
H14B H 0.5196 -0.3199 0.3660 0.071 Uiso 1 1 calc R . .
H14C H 0.6185 -0.2747 0.4017 0.071 Uiso 1 1 calc R . .
C15 C 0.3533(6) -0.2766(3) 0.4660(5) 0.0532(19) Uani 1 1 d . . .
H15A H 0.3206 -0.2717 0.5238 0.080 Uiso 1 1 calc R . .
H15B H 0.3310 -0.3157 0.4400 0.080 Uiso 1 1 calc R . .
H15C H 0.3253 -0.2446 0.4247 0.080 Uiso 1 1 calc R . .
C16 C 0.3476(5) 0.0961(3) 0.7067(4) 0.0295(13) Uani 1 1 d . A .
C17 C 0.2670(5) 0.1239(3) 0.7703(4) 0.0352(15) Uani 1 1 d . . .
C18 C 0.2467(16) 0.1888(6) 0.7470(10) 0.058(5) Uani 0.544(14) 1 d P A 1
H18A H 0.3180 0.2111 0.7571 0.087 Uiso 0.544(14) 1 calc PR A 1
H18B H 0.1910 0.2055 0.7852 0.087 Uiso 0.544(14) 1 calc PR A 1
H18C H 0.2177 0.1923 0.6836 0.087 Uiso 0.544(14) 1 calc PR A 1
C19 C 0.1555(12) 0.0877(8) 0.7543(13) 0.080(8) Uani 0.544(14) 1 d P A 1
H19A H 0.1034 0.0996 0.7988 0.119 Uiso 0.544(14) 1 calc PR A 1
H19B H 0.1721 0.0447 0.7603 0.119 Uiso 0.544(14) 1 calc PR A 1
H19C H 0.1205 0.0960 0.6935 0.119 Uiso 0.544(14) 1 calc PR A 1
C20 C 0.3126(13) 0.1174(7) 0.8683(8) 0.052(5) Uani 0.544(14) 1 d P A 1
H20A H 0.3870 0.1368 0.8775 0.078 Uiso 0.544(14) 1 calc PR A 1
H20B H 0.3202 0.0747 0.8836 0.078 Uiso 0.544(14) 1 calc PR A 1
H20C H 0.2601 0.1364 0.9071 0.078 Uiso 0.544(14) 1 calc PR A 1
C18D C 0.3356(16) 0.1706(9) 0.8240(14) 0.079(8) Uani 0.456(14) 1 d P A 2
H18D H 0.3555 0.2031 0.7840 0.118 Uiso 0.456(14) 1 calc PR A 2
H18E H 0.4051 0.1522 0.8521 0.118 Uiso 0.456(14) 1 calc PR A 2
H18F H 0.2910 0.1868 0.8709 0.118 Uiso 0.456(14) 1 calc PR A 2
C19D C 0.1661(18) 0.1546(12) 0.7206(11) 0.077(9) Uani 0.456(14) 1 d P A 2
H19D H 0.1927 0.1857 0.6809 0.115 Uiso 0.456(14) 1 calc PR A 2
H19E H 0.1192 0.1731 0.7642 0.115 Uiso 0.456(14) 1 calc PR A 2
H19F H 0.1210 0.1249 0.6846 0.115 Uiso 0.456(14) 1 calc PR A 2
C20D C 0.2317(14) 0.0758(8) 0.8334(11) 0.053(5) Uani 0.456(14) 1 d P A 2
H20D H 0.2991 0.0588 0.8668 0.080 Uiso 0.456(14) 1 calc PR A 2
H20E H 0.1909 0.0440 0.7986 0.080 Uiso 0.456(14) 1 calc PR A 2
H20F H 0.1820 0.0933 0.8758 0.080 Uiso 0.456(14) 1 calc PR A 2
C21 C 0.2805(4) -0.0254(2) 0.5623(4) 0.0248(13) Uani 1 1 d . . .
C22 C 0.1845(5) -0.0697(3) 0.5415(4) 0.0335(14) Uani 1 1 d . . .
C23 C 0.1181(5) -0.0549(3) 0.4515(4) 0.0431(17) Uani 1 1 d . . .
H23A H 0.1699 -0.0541 0.4037 0.065 Uiso 1 1 calc R . .
H23B H 0.0819 -0.0155 0.4557 0.065 Uiso 1 1 calc R . .
H23C H 0.0598 -0.0855 0.4377 0.065 Uiso 1 1 calc R . .
C24 C 0.1057(5) -0.0672(3) 0.6184(4) 0.052(2) Uani 1 1 d . . .
H24A H 0.1474 -0.0801 0.6747 0.079 Uiso 1 1 calc R . .
H24B H 0.0407 -0.0939 0.6044 0.079 Uiso 1 1 calc R . .
H24C H 0.0786 -0.0260 0.6250 0.079 Uiso 1 1 calc R . .
C25 C 0.2379(6) -0.1321(3) 0.5368(5) 0.0480(18) Uani 1 1 d . . .
H25A H 0.2928 -0.1321 0.4911 0.072 Uiso 1 1 calc R . .
H25B H 0.1786 -0.1618 0.5207 0.072 Uiso 1 1 calc R . .
H25C H 0.2766 -0.1423 0.5956 0.072 Uiso 1 1 calc R . .
C26 C 0.6625(7) -0.2604(3) 0.7658(4) 0.0477(18) Uani 1 1 d . . .
H26 H 0.5916 -0.2497 0.7868 0.057 Uiso 1 1 calc R . .
C27 C 0.7052(8) -0.3165(3) 0.7864(5) 0.057(2) Uani 1 1 d . . .
H27 H 0.6643 -0.3438 0.8204 0.068 Uiso 1 1 calc R . .
C28 C 0.8083(8) -0.3327(3) 0.7569(5) 0.062(2) Uani 1 1 d . . .
H28 H 0.8412 -0.3708 0.7717 0.075 Uiso 1 1 calc R . .
C29 C 0.8618(6) -0.2926(3) 0.7057(5) 0.053(2) Uani 1 1 d . . .
H29 H 0.9315 -0.3033 0.6828 0.064 Uiso 1 1 calc R . .
C30 C 0.8149(6) -0.2357(3) 0.6866(4) 0.0400(16) Uani 1 1 d . . .
C31 C 0.8744(5) -0.1916(3) 0.6317(4) 0.0436(17) Uani 1 1 d . . .
H31A H 0.9449 -0.2102 0.6136 0.052 Uiso 1 1 calc R . .
H31C H 0.8962 -0.1563 0.6697 0.052 Uiso 1 1 calc R . .
C32 C 0.8028(5) -0.1701(3) 0.5465(4) 0.0354(15) Uani 1 1 d . . .
H32C H 0.8518 -0.1479 0.5074 0.043 Uiso 1 1 calc R . .
H32A H 0.7713 -0.2053 0.5125 0.043 Uiso 1 1 calc R . .

loop_
_atom_site_aniso_label
_atom_site_aniso_U_11
_atom_site_aniso_U_22
_atom_site_aniso_U_33
_atom_site_aniso_U_23
_atom_site_aniso_U_13
_atom_site_aniso_U_12
Fe1 0.0391(5) 0.0210(4) 0.0218(4) 0.0012(4) 0.0002(3) 0.0010(4)
Fe2 0.0253(4) 0.0213(4) 0.0199(4) 0.0004(4) 0.0071(3) -0.0006(3)
Fe3 0.0265(4) 0.0211(4) 0.0209(4) 0.0000(4) 0.0064(3) 0.0028(3)
O1 0.030(2) 0.023(2) 0.0173(18) 0.0015(16) 0.0064(15) -0.0010(16)
O2 0.022(2) 0.021(2) 0.0231(19) 0.0014(17) 0.0064(15) -0.0026(16)
O3 0.042(2) 0.026(2) 0.025(2) -0.0033(19) -0.0042(18) 0.0048(18)
O4 0.030(2) 0.020(2) 0.025(2) -0.0009(17) 0.0005(16) 0.0012(17)
O5 0.060(3) 0.023(2) 0.024(2) 0.0042(19) 0.009(2) -0.005(2)
O6 0.042(2) 0.026(2) 0.024(2) 0.0029(18) 0.0067(18) -0.0033(18)
O7 0.042(2) 0.024(2) 0.023(2) 0.0041(18) 0.0021(18) -0.0051(18)
O8 0.040(2) 0.022(2) 0.026(2) 0.0006(19) 0.0037(18) -0.0001(18)
O9 0.032(2) 0.028(2) 0.024(2) -0.0034(18) 0.0098(17) 0.0002(18)
O10 0.033(2) 0.030(2) 0.024(2) -0.0020(18) 0.0089(17) 0.0077(17)
O11 0.028(2) 0.029(2) 0.027(2) 0.0016(18) 0.0099(17) -0.0015(17)
O12 0.026(2) 0.025(2) 0.027(2) -0.0006(18) 0.0090(16) 0.0011(16)
O13 0.030(2) 0.025(2) 0.027(2) -0.0022(18) 0.0043(16) 0.0075(17)
N1 0.054(4) 0.024(3) 0.028(3) -0.005(2) -0.010(2) 0.003(2)
C1 0.033(3) 0.026(3) 0.019(3) -0.001(3) 0.007(2) 0.001(3)
C2 0.037(4) 0.030(3) 0.034(3) -0.005(3) -0.003(3) 0.000(3)
C3 0.044(5) 0.062(5) 0.087(6) -0.005(5) -0.005(4) 0.009(4)
C4 0.081(6) 0.052(5) 0.093(7) 0.000(5) -0.031(5) -0.009(4)
C5 0.079(6) 0.086(6) 0.040(4) 0.003(4) 0.000(4) -0.005(5)
C6 0.043(4) 0.030(4) 0.023(3) 0.000(3) 0.007(3) -0.007(3)
C7 0.068(5) 0.032(4) 0.029(3) 0.006(3) 0.015(3) -0.012(3)
C8 0.115(7) 0.057(5) 0.032(4) -0.004(4) 0.029(4) -0.023(5)
C9 0.154(9) 0.039(5) 0.041(4) 0.008(4) 0.043(5) -0.018(5)
C10 0.071(6) 0.146(10) 0.072(6) 0.032(6) 0.025(5) -0.022(6)
C11 0.034(3) 0.023(3) 0.030(3) 0.004(3) 0.005(3) 0.006(3)
C12 0.055(4) 0.020(3) 0.032(3) -0.001(3) -0.003(3) -0.005(3)
C13 0.073(5) 0.026(4) 0.043(4) 0.000(3) -0.002(4) 0.000(3)
C14 0.059(5) 0.032(4) 0.048(4) -0.013(3) -0.002(3) 0.006(3)
C15 0.050(5) 0.042(4) 0.067(5) -0.002(4) -0.002(4) -0.013(3)
C16 0.031(3) 0.028(3) 0.031(3) -0.001(3) 0.010(3) 0.001(3)
C17 0.036(4) 0.040(4) 0.032(3) -0.005(3) 0.014(3) 0.005(3)
C18 0.078(13) 0.049(10) 0.050(9) 0.004(8) 0.025(9) 0.035(8)
C19 0.038(9) 0.089(13) 0.119(16) -0.059(13) 0.050(10) -0.029(9)
C20 0.071(11) 0.063(11) 0.025(7) 0.010(7) 0.019(6) 0.032(9)
C18D 0.075(14) 0.085(16) 0.084(16) -0.024(13) 0.055(12) 0.013(12)
C19D 0.064(14) 0.14(2) 0.033(9) 0.009(12) 0.020(9) 0.066(15)
C20D 0.048(11) 0.068(12) 0.045(10) 0.011(9) 0.013(8) -0.001(9)
C21 0.021(3) 0.028(3) 0.028(3) -0.006(3) 0.011(2) 0.004(2)
C22 0.029(3) 0.040(4) 0.032(3) 0.000(3) 0.009(3) -0.007(3)
C23 0.028(3) 0.056(4) 0.046(4) -0.011(4) 0.009(3) -0.011(3)
C24 0.034(4) 0.078(5) 0.047(4) -0.005(4) 0.018(3) -0.021(4)
C25 0.046(4) 0.039(4) 0.059(5) -0.005(4) 0.004(3) -0.008(3)
C26 0.077(5) 0.034(4) 0.030(4) 0.005(3) -0.009(3) -0.001(4)
C27 0.104(7) 0.024(4) 0.039(4) 0.001(3) -0.017(4) 0.003(4)
C28 0.093(7) 0.023(4) 0.064(5) -0.001(4) -0.032(5) 0.008(4)
C29 0.061(5) 0.045(4) 0.050(4) -0.016(4) -0.024(4) 0.016(4)
C30 0.053(4) 0.028(3) 0.036(4) -0.005(3) -0.020(3) 0.009(3)
C31 0.034(4) 0.043(4) 0.053(4) -0.013(4) -0.005(3) 0.015(3)
C32 0.033(3) 0.028(3) 0.044(4) -0.004(3) 0.001(3) 0.015(3)

loop_
_atom_type_symbol
_atom_type_description
_atom_type_scat_dispersion_real
_atom_type_scat_dispersion_imag
_atom_type_scat_source
C C 0.0033 0.0016 'International Tables Vol C Tables 4.2.6.8 and 6.1.1.4'
H H 0.0000 0.0000 'International Tables Vol C Tables 4.2.6.8 and 6.1.1.4'
N N 0.0061 0.0033 'International Tables Vol C Tables 4.2.6.8 and 6.1.1.4'
O O 0.0106 0.0060 'International Tables Vol C Tables 4.2.6.8 and 6.1.1.4'
Fe Fe 0.3463 0.8444 'International Tables Vol C Tables 4.2.6.8 and 6.1.1.4'

loop_
_geom_angle_atom_site_label_1
_geom_angle_atom_site_label_2
_geom_angle_atom_site_label_3
_geom_angle
_geom_angle_site_symmetry_1
_geom_angle_site_symmetry_3
_geom_angle_publ_flag
O1 Fe1 O13 80.57(15) . . ?
O1 Fe1 O3 96.33(16) . . ?
O13 Fe1 O3 94.85(16) . . ?
O1 Fe1 O5 99.63(16) . . ?
O13 Fe1 O5 176.71(16) . . ?
O3 Fe1 O5 88.40(16) . . ?
O1 Fe1 O7 96.22(15) . . ?
O13 Fe1 O7 90.45(15) . . ?
O3 Fe1 O7 167.01(16) . . ?
O5 Fe1 O7 86.25(15) . . ?
O1 Fe1 N1 168.67(17) . . ?
O13 Fe1 N1 89.07(17) . . ?
O3 Fe1 N1 89.07(17) . . ?
O5 Fe1 N1 90.44(18) . . ?
O7 Fe1 N1 79.16(17) . . ?
O1 Fe1 Fe3 41.47(10) . . ?
O13 Fe1 Fe3 42.85(11) . . ?
O3 Fe1 Fe3 111.01(11) . . ?
O5 Fe1 Fe3 136.12(13) . . ?
O7 Fe1 Fe3 80.81(10) . . ?
N1 Fe1 Fe3 127.21(13) . . ?
O1 Fe2 O2 92.08(14) . . ?
O1 Fe2 O6 97.88(15) . . ?
O2 Fe2 O6 169.77(15) . . ?
O1 Fe2 O11 89.52(15) . . ?
O2 Fe2 O11 98.42(15) . . ?
O6 Fe2 O11 84.07(15) . . ?
O1 Fe2 O4 95.00(15) . . ?
O2 Fe2 O4 91.71(14) . . ?
O6 Fe2 O4 85.11(15) . . ?
O11 Fe2 O4 168.75(14) . . ?
O1 Fe2 O9 171.36(16) . . ?
O2 Fe2 O9 84.80(14) . . ?
O6 Fe2 O9 85.67(15) . . ?
O11 Fe2 O9 82.99(15) . . ?
O4 Fe2 O9 93.15(15) . . ?
O2 Fe3 O1 97.93(14) 3_656 . ?
O2 Fe3 O13 174.82(15) 3_656 . ?
O1 Fe3 O13 78.21(14) . . ?
O2 Fe3 O10 91.35(15) 3_656 3_656 ?
O1 Fe3 O10 170.44(16) . 3_656 ?
O13 Fe3 O10 92.67(15) . 3_656 ?
O2 Fe3 O8 90.10(15) 3_656 . ?
O1 Fe3 O8 96.06(15) . . ?
O13 Fe3 O8 86.90(15) . . ?
O10 Fe3 O8 86.16(15) 3_656 . ?
O2 Fe3 O12 92.81(14) 3_656 3_656 ?
O1 Fe3 O12 91.33(14) . 3_656 ?
O13 Fe3 O12 90.74(15) . 3_656 ?
O10 Fe3 O12 85.91(14) 3_656 3_656 ?
O8 Fe3 O12 171.61(14) . 3_656 ?
O2 Fe3 Fe1 132.95(10) 3_656 . ?
O1 Fe3 Fe1 39.57(10) . . ?
O13 Fe3 Fe1 42.22(10) . . ?
O10 Fe3 Fe1 132.61(11) 3_656 . ?
O8 Fe3 Fe1 79.11(11) . . ?
O12 Fe3 Fe1 104.42(10) 3_656 . ?
Fe2 O1 Fe1 117.74(18) . . ?
Fe2 O1 Fe3 137.32(19) . . ?
Fe1 O1 Fe3 98.95(16) . . ?
Fe3 O2 Fe2 122.13(17) 3_656 . ?
Fe3 O2 H2O 118.9 3_656 . ?
Fe2 O2 H2O 118.9 . . ?
C1 O3 Fe1 133.1(4) . . ?
C1 O4 Fe2 126.2(4) . . ?
C6 O5 Fe1 125.1(4) . . ?
C6 O6 Fe2 134.3(4) . . ?
C11 O7 Fe1 124.4(4) . . ?
C11 O8 Fe3 128.4(4) . . ?
C16 O9 Fe2 125.8(4) . . ?
C16 O10 Fe3 133.8(4) . 3_656 ?
C21 O11 Fe2 128.7(3) . . ?
C21 O12 Fe3 128.7(3) . 3_656 ?
C32 O13 Fe1 128.7(3) . . ?
C32 O13 Fe3 130.1(3) . . ?
Fe1 O13 Fe3 94.92(15) . . ?
C26 N1 C30 118.0(6) . . ?
C26 N1 Fe1 116.9(5) . . ?
C30 N1 Fe1 123.8(4) . . ?
O4 C1 O3 126.8(5) . . ?
O4 C1 C2 119.3(5) . . ?
O3 C1 C2 113.8(5) . . ?
C4 C2 C3 110.1(6) . . ?
C4 C2 C1 111.8(5) . . ?
C3 C2 C1 111.2(5) . . ?
C4 C2 C5 110.5(6) . . ?
C3 C2 C5 106.5(6) . . ?
C1 C2 C5 106.5(5) . . ?
C2 C3 H3A 109.5 . . ?
C2 C3 H3B 109.5 . . ?
H3A C3 H3B 109.5 . . ?
C2 C3 H3C 109.5 . . ?
H3A C3 H3C 109.5 . . ?
H3B C3 H3C 109.5 . . ?
C2 C4 H4A 109.5 . . ?
C2 C4 H4B 109.5 . . ?
H4A C4 H4B 109.5 . . ?
C2 C4 H4C 109.5 . . ?
H4A C4 H4C 109.5 . . ?
H4B C4 H4C 109.5 . . ?
C2 C5 H5A 109.5 . . ?
C2 C5 H5B 109.5 . . ?
H5A C5 H5B 109.5 . . ?
C2 C5 H5C 109.5 . . ?
H5A C5 H5C 109.5 . . ?
H5B C5 H5C 109.5 . . ?
O6 C6 O5 126.2(5) . . ?
O6 C6 C7 116.0(5) . . ?
O5 C6 C7 117.8(5) . . ?
C9 C7 C10 111.5(7) . . ?
C9 C7 C8 109.4(6) . . ?
C10 C7 C8 109.8(7) . . ?
C9 C7 C6 111.7(6) . . ?
C10 C7 C6 106.2(6) . . ?
C8 C7 C6 108.1(5) . . ?
C7 C8 H8A 109.5 . . ?
C7 C8 H8B 109.5 . . ?
H8A C8 H8B 109.5 . . ?
C7 C8 H8C 109.5 . . ?
H8A C8 H8C 109.5 . . ?
H8B C8 H8C 109.5 . . ?
C7 C9 H9A 109.5 . . ?
C7 C9 H9B 109.5 . . ?
H9A C9 H9B 109.5 . . ?
C7 C9 H9C 109.5 . . ?
H9A C9 H9C 109.5 . . ?
H9B C9 H9C 109.5 . . ?
C7 C10 H10A 109.5 . . ?
C7 C10 H10B 109.5 . . ?
H10A C10 H10B 109.5 . . ?
C7 C10 H10C 109.5 . . ?
H10A C10 H10C 109.5 . . ?
H10B C10 H10C 109.5 . . ?
O8 C11 O7 124.0(5) . . ?
O8 C11 C12 117.8(5) . . ?
O7 C11 C12 118.2(5) . . ?
C15 C12 C11 106.6(5) . . ?
C15 C12 C13 109.9(5) . . ?
C11 C12 C13 110.7(5) . . ?
C15 C12 C14 111.1(5) . . ?
C11 C12 C14 109.1(5) . . ?
C13 C12 C14 109.4(5) . . ?
C12 C13 H13A 109.5 . . ?
C12 C13 H13B 109.5 . . ?
H13A C13 H13B 109.5 . . ?
C12 C13 H13C 109.5 . . ?
H13A C13 H13C 109.5 . . ?
H13B C13 H13C 109.5 . . ?
C12 C14 H14A 109.5 . . ?
C12 C14 H14B 109.5 . . ?
H14A C14 H14B 109.5 . . ?
C12 C14 H14C 109.5 . . ?
H14A C14 H14C 109.5 . . ?
H14B C14 H14C 109.5 . . ?
C12 C15 H15A 109.5 . . ?
C12 C15 H15B 109.5 . . ?
H15A C15 H15B 109.5 . . ?
C12 C15 H15C 109.5 . . ?
H15A C15 H15C 109.5 . . ?
H15B C15 H15C 109.5 . . ?
O9 C16 O10 125.0(5) . . ?
O9 C16 C17 118.9(5) . . ?
O10 C16 C17 116.0(5) . . ?
C18 C17 C18D 61.7(11) . . ?
C18 C17 C20D 141.3(9) . . ?
C18D C17 C20D 109.0(11) . . ?
C18 C17 C19D 49.3(10) . . ?
C18D C17 C19D 108.4(14) . . ?
C20D C17 C19D 112.2(12) . . ?
C18 C17 C20 110.5(10) . . ?
C18D C17 C20 54.9(10) . . ?
C20D C17 C20 55.1(9) . . ?
C19D C17 C20 135.5(9) . . ?
C18 C17 C16 110.0(7) . . ?
C18D C17 C16 105.7(7) . . ?
C20D C17 C16 108.6(8) . . ?
C19D C17 C16 112.8(7) . . ?
C20 C17 C16 111.5(6) . . ?
C18 C17 C19 110.4(11) . . ?
C18D C17 C19 148.8(9) . . ?
C20D C17 C19 56.5(10) . . ?
C19D C17 C19 62.1(12) . . ?
C20 C17 C19 109.1(10) . . ?
C16 C17 C19 105.2(7) . . ?
C17 C18 H18A 109.5 . . ?
C17 C18 H18B 109.5 . . ?
C17 C18 H18C 109.5 . . ?
C17 C19 H19A 109.5 . . ?
C17 C19 H19B 109.5 . . ?
C17 C19 H19C 109.5 . . ?
C17 C20 H20A 109.5 . . ?
C17 C20 H20B 109.5 . . ?
C17 C20 H20C 109.5 . . ?
C17 C18D H18D 109.5 . . ?
C17 C18D H18E 109.5 . . ?
H18D C18D H18E 109.5 . . ?
C17 C18D H18F 109.5 . . ?
H18D C18D H18F 109.5 . . ?
H18E C18D H18F 109.5 . . ?
C17 C19D H19D 109.5 . . ?
C17 C19D H19E 109.5 . . ?
H19D C19D H19E 109.5 . . ?
C17 C19D H19F 109.5 . . ?
H19D C19D H19F 109.5 . . ?
H19E C19D H19F 109.5 . . ?
C17 C20D H20D 109.5 . . ?
C17 C20D H20E 109.5 . . ?
H20D C20D H20E 109.5 . . ?
C17 C20D H20F 109.5 . . ?
H20D C20D H20F 109.5 . . ?
H20E C20D H20F 109.5 . . ?
O11 C21 O12 124.4(5) . . ?
O11 C21 C22 117.2(5) . . ?
O12 C21 C22 118.3(5) . . ?
C21 C22 C25 107.2(5) . . ?
C21 C22 C23 111.0(5) . . ?
C25 C22 C23 109.9(5) . . ?
C21 C22 C24 108.3(5) . . ?
C25 C22 C24 110.3(5) . . ?
C23 C22 C24 110.2(5) . . ?
C22 C23 H23A 109.5 . . ?
C22 C23 H23B 109.5 . . ?
H23A C23 H23B 109.5 . . ?
C22 C23 H23C 109.5 . . ?
H23A C23 H23C 109.5 . . ?
H23B C23 H23C 109.5 . . ?
C22 C24 H24A 109.5 . . ?
C22 C24 H24B 109.5 . . ?
H24A C24 H24B 109.5 . . ?
C22 C24 H24C 109.5 . . ?
H24A C24 H24C 109.5 . . ?
H24B C24 H24C 109.5 . . ?
C22 C25 H25A 109.5 . . ?
C22 C25 H25B 109.5 . . ?
H25A C25 H25B 109.5 . . ?
C22 C25 H25C 109.5 . . ?
H25A C25 H25C 109.5 . . ?
H25B C25 H25C 109.5 . . ?
N1 C26 C27 123.4(7) . . ?
N1 C26 H26 118.3 . . ?
C27 C26 H26 118.3 . . ?
C26 C27 C28 119.1(8) . . ?
C26 C27 H27 120.4 . . ?
C28 C27 H27 120.4 . . ?
C29 C28 C27 118.1(7) . . ?
C29 C28 H28 121.0 . . ?
C27 C28 H28 121.0 . . ?
C28 C29 C30 120.7(7) . . ?
C28 C29 H29 119.6 . . ?
C30 C29 H29 119.6 . . ?
N1 C30 C29 120.6(7) . . ?
N1 C30 C31 118.8(5) . . ?
C29 C30 C31 120.6(7) . . ?
C30 C31 C32 113.8(5) . . ?
C30 C31 H31A 108.8 . . ?
C32 C31 H31A 108.8 . . ?
C30 C31 H31C 108.8 . . ?
C32 C31 H31C 108.8 . . ?
H31A C31 H31C 107.7 . . ?
O13 C32 C31 111.1(5) . . ?
O13 C32 H32C 109.4 . . ?
C31 C32 H32C 109.4 . . ?
O13 C32 H32A 109.4 . . ?
C31 C32 H32A 109.4 . . ?
H32C C32 H32A 108.0 . . ?

loop_
_geom_bond_atom_site_label_1
_geom_bond_atom_site_label_2
_geom_bond_distance
_geom_bond_site_symmetry_2
_geom_bond_publ_flag
Fe1 O1 1.899(4) . ?
Fe1 O13 1.986(4) . ?
Fe1 O3 2.016(4) . ?
Fe1 O5 2.027(4) . ?
Fe1 O7 2.044(4) . ?
Fe1 N1 2.207(5) . ?
Fe1 Fe3 2.9441(11) . ?
Fe2 O1 1.896(3) . ?
Fe2 O2 1.955(3) . ?
Fe2 O6 2.029(4) . ?
Fe2 O11 2.050(4) . ?
Fe2 O4 2.054(4) . ?
Fe2 O9 2.078(4) . ?
Fe3 O2 1.938(4) 3_656 ?
Fe3 O1 1.974(3) . ?
Fe3 O13 2.010(4) . ?
Fe3 O10 2.015(4) 3_656 ?
Fe3 O8 2.035(4) . ?
Fe3 O12 2.078(4) 3_656 ?
O2 Fe3 1.938(4) 3_656 ?
O2 H2O 0.9500 . ?
O3 C1 1.268(6) . ?
O4 C1 1.251(6) . ?
O5 C6 1.256(7) . ?
O6 C6 1.250(7) . ?
O7 C11 1.277(6) . ?
O8 C11 1.255(6) . ?
O9 C16 1.256(7) . ?
O10 C16 1.280(7) . ?
O10 Fe3 2.015(4) 3_656 ?
O11 C21 1.261(6) . ?
O12 C21 1.278(6) . ?
O12 Fe3 2.078(4) 3_656 ?
O13 C32 1.407(6) . ?
N1 C26 1.344(8) . ?
N1 C30 1.346(8) . ?
C1 C2 1.542(8) . ?
C2 C4 1.480(9) . ?
C2 C3 1.513(9) . ?
C2 C5 1.545(9) . ?
C3 H3A 0.9800 . ?
C3 H3B 0.9800 . ?
C3 H3C 0.9800 . ?
C4 H4A 0.9800 . ?
C4 H4B 0.9800 . ?
C4 H4C 0.9800 . ?
C5 H5A 0.9800 . ?
C5 H5B 0.9800 . ?
C5 H5C 0.9800 . ?
C6 C7 1.547(8) . ?
C7 C9 1.514(9) . ?
C7 C10 1.526(11) . ?
C7 C8 1.527(9) . ?
C8 H8A 0.9800 . ?
C8 H8B 0.9800 . ?
C8 H8C 0.9800 . ?
C9 H9A 0.9800 . ?
C9 H9B 0.9800 . ?
C9 H9C 0.9800 . ?
C10 H10A 0.9800 . ?
C10 H10B 0.9800 . ?
C10 H10C 0.9800 . ?
C11 C12 1.522(8) . ?
C12 C15 1.520(9) . ?
C12 C13 1.527(8) . ?
C12 C14 1.538(9) . ?
C13 H13A 0.9800 . ?
C13 H13B 0.9800 . ?
C13 H13C 0.9800 . ?
C14 H14A 0.9800 . ?
C14 H14B 0.9800 . ?
C14 H14C 0.9800 . ?
C15 H15A 0.9800 . ?
C15 H15B 0.9800 . ?
C15 H15C 0.9800 . ?
C16 C17 1.533(7) . ?
C17 C18 1.502(15) . ?
C17 C18D 1.51(2) . ?
C17 C20D 1.508(16) . ?
C17 C19D 1.513(17) . ?
C17 C20 1.520(13) . ?
C17 C19 1.547(14) . ?
C18 H18A 0.9800 . ?
C18 H18B 0.9800 . ?
C18 H18C 0.9800 . ?
C19 H19A 0.9800 . ?
C19 H19B 0.9800 . ?
C19 H19C 0.9800 . ?
C20 H20A 0.9800 . ?
C20 H20B 0.9800 . ?
C20 H20C 0.9800 . ?
C18D H18D 0.9800 . ?
C18D H18E 0.9800 . ?
C18D H18F 0.9800 . ?
C19D H19D 0.9800 . ?
C19D H19E 0.9800 . ?
C19D H19F 0.9800 . ?
C20D H20D 0.9800 . ?
C20D H20E 0.9800 . ?
C20D H20F 0.9800 . ?
C21 C22 1.518(8) . ?
C22 C25 1.530(9) . ?
C22 C23 1.531(8) . ?
C22 C24 1.539(8) . ?
C23 H23A 0.9800 . ?
C23 H23B 0.9800 . ?
C23 H23C 0.9800 . ?
C24 H24A 0.9800 . ?
C24 H24B 0.9800 . ?
C24 H24C 0.9800 . ?
C25 H25A 0.9800 . ?
C25 H25B 0.9800 . ?
C25 H25C 0.9800 . ?
C26 C27 1.373(9) . ?
C26 H26 0.9500 . ?
C27 C28 1.381(11) . ?
C27 H27 0.9500 . ?
C28 C29 1.365(11) . ?
C28 H28 0.9500 . ?
C29 C30 1.403(9) . ?
C29 H29 0.9500 . ?
C30 C31 1.492(9) . ?
C31 C32 1.540(8) . ?
C31 H31A 0.9900 . ?
C31 H31C 0.9900 . ?
C32 H32C 0.9900 . ?
C32 H32A 0.9900 . ?

loop_
_geom_hbond_atom_site_label_D
_geom_hbond_atom_site_label_H
_geom_hbond_atom_site_label_A
_geom_hbond_distance_DH
_geom_hbond_distance_HA
_geom_hbond_distance_DA
_geom_hbond_angle_DHA
_geom_hbond_site_symmetry_A
O2 H2O O12 0.95 2.17 2.761(5) 119.0 3_656

loop_
_geom_torsion_atom_site_label_1
_geom_torsion_atom_site_label_2
_geom_torsion_atom_site_label_3
_geom_torsion_atom_site_label_4
_geom_torsion
_geom_torsion_site_symmetry_1
_geom_torsion_site_symmetry_2
_geom_torsion_site_symmetry_3
_geom_torsion_site_symmetry_4
_geom_torsion_publ_flag
O1 Fe1 Fe3 O2 -33.8(2) . . . 3_656 ?
O13 Fe1 Fe3 O2 177.3(2) . . . 3_656 ?
O3 Fe1 Fe3 O2 -109.00(19) . . . 3_656 ?
O5 Fe1 Fe3 O2 1.9(2) . . . 3_656 ?
O7 Fe1 Fe3 O2 76.58(18) . . . 3_656 ?
N1 Fe1 Fe3 O2 145.3(2) . . . 3_656 ?
O13 Fe1 Fe3 O1 -148.8(2) . . . . ?
O3 Fe1 Fe3 O1 -75.2(2) . . . . ?
O5 Fe1 Fe3 O1 35.7(2) . . . . ?
O7 Fe1 Fe3 O1 110.4(2) . . . . ?
N1 Fe1 Fe3 O1 179.2(2) . . . . ?
O1 Fe1 Fe3 O13 148.8(2) . . . . ?
O3 Fe1 Fe3 O13 73.7(2) . . . . ?
O5 Fe1 Fe3 O13 -175.4(2) . . . . ?
O7 Fe1 Fe3 O13 -100.73(19) . . . . ?
N1 Fe1 Fe3 O13 -32.0(2) . . . . ?
O1 Fe1 Fe3 O10 172.0(2) . . . 3_656 ?
O13 Fe1 Fe3 O10 23.1(2) . . . 3_656 ?
O3 Fe1 Fe3 O10 96.8(2) . . . 3_656 ?
O5 Fe1 Fe3 O10 -152.3(2) . . . 3_656 ?
O7 Fe1 Fe3 O10 -77.61(19) . . . 3_656 ?
N1 Fe1 Fe3 O10 -8.8(2) . . . 3_656 ?
O1 Fe1 Fe3 O8 -113.67(19) . . . . ?
O13 Fe1 Fe3 O8 97.48(19) . . . . ?
O3 Fe1 Fe3 O8 171.17(16) . . . . ?
O5 Fe1 Fe3 O8 -78.0(2) . . . . ?
O7 Fe1 Fe3 O8 -3.25(15) . . . . ?
N1 Fe1 Fe3 O8 65.5(2) . . . . ?
O1 Fe1 Fe3 O12 74.13(19) . . . 3_656 ?
O13 Fe1 Fe3 O12 -74.72(18) . . . 3_656 ?
O3 Fe1 Fe3 O12 -1.03(16) . . . 3_656 ?
O5 Fe1 Fe3 O12 109.84(19) . . . 3_656 ?
O7 Fe1 Fe3 O12 -175.45(15) . . . 3_656 ?
N1 Fe1 Fe3 O12 -106.7(2) . . . 3_656 ?
O2 Fe2 O1 Fe1 146.3(2) . . . . ?
O6 Fe2 O1 Fe1 -31.3(2) . . . . ?
O11 Fe2 O1 Fe1 -115.3(2) . . . . ?
O4 Fe2 O1 Fe1 54.4(2) . . . . ?
O9 Fe2 O1 Fe1 -145.1(9) . . . . ?
O2 Fe2 O1 Fe3 0.2(3) . . . . ?
O6 Fe2 O1 Fe3 -177.4(3) . . . . ?
O11 Fe2 O1 Fe3 98.6(3) . . . . ?
O4 Fe2 O1 Fe3 -91.7(3) . . . . ?
O9 Fe2 O1 Fe3 68.9(11) . . . . ?
O13 Fe1 O1 Fe2 -136.6(2) . . . . ?
O3 Fe1 O1 Fe2 -42.7(2) . . . . ?
O5 Fe1 O1 Fe2 46.8(2) . . . . ?
O7 Fe1 O1 Fe2 134.0(2) . . . . ?
N1 Fe1 O1 Fe2 -160.8(8) . . . . ?
Fe3 Fe1 O1 Fe2 -157.5(3) . . . . ?
O13 Fe1 O1 Fe3 20.90(15) . . . . ?
O3 Fe1 O1 Fe3 114.79(16) . . . . ?
O5 Fe1 O1 Fe3 -155.77(16) . . . . ?
O7 Fe1 O1 Fe3 -68.53(16) . . . . ?
N1 Fe1 O1 Fe3 -3.3(10) . . . . ?
O2 Fe3 O1 Fe2 -54.3(3) 3_656 . . . ?
O13 Fe3 O1 Fe2 129.2(3) . . . . ?
O10 Fe3 O1 Fe2 111.7(9) 3_656 . . . ?
O8 Fe3 O1 Fe2 -145.3(3) . . . . ?
O12 Fe3 O1 Fe2 38.7(3) 3_656 . . . ?
Fe1 Fe3 O1 Fe2 150.0(4) . . . . ?
O2 Fe3 O1 Fe1 155.70(15) 3_656 . . . ?
O13 Fe3 O1 Fe1 -20.80(15) . . . . ?
O10 Fe3 O1 Fe1 -38.3(10) 3_656 . . . ?
O8 Fe3 O1 Fe1 64.74(17) . . . . ?
O12 Fe3 O1 Fe1 -111.28(16) 3_656 . . . ?
O1 Fe2 O2 Fe3 108.7(2) . . . 3_656 ?
O6 Fe2 O2 Fe3 -84.6(9) . . . 3_656 ?
O11 Fe2 O2 Fe3 18.9(2) . . . 3_656 ?
O4 Fe2 O2 Fe3 -156.3(2) . . . 3_656 ?
O9 Fe2 O2 Fe3 -63.2(2) . . . 3_656 ?
O1 Fe1 O3 C1 7.8(5) . . . . ?
O13 Fe1 O3 C1 88.9(5) . . . . ?
O5 Fe1 O3 C1 -91.7(5) . . . . ?
O7 Fe1 O3 C1 -157.3(6) . . . . ?
N1 Fe1 O3 C1 177.9(5) . . . . ?
Fe3 Fe1 O3 C1 47.9(5) . . . . ?
O1 Fe2 O4 C1 -42.4(4) . . . . ?
O2 Fe2 O4 C1 -134.7(4) . . . . ?
O6 Fe2 O4 C1 55.1(4) . . . . ?
O11 Fe2 O4 C1 71.0(9) . . . . ?
O9 Fe2 O4 C1 140.5(4) . . . . ?
O1 Fe1 O5 C6 -39.2(5) . . . . ?
O13 Fe1 O5 C6 -132(3) . . . . ?
O3 Fe1 O5 C6 57.0(5) . . . . ?
O7 Fe1 O5 C6 -134.9(5) . . . . ?
N1 Fe1 O5 C6 146.0(5) . . . . ?
Fe3 Fe1 O5 C6 -62.3(5) . . . . ?
O1 Fe2 O6 C6 -5.1(6) . . . . ?
O2 Fe2 O6 C6 -171.7(8) . . . . ?
O11 Fe2 O6 C6 83.6(6) . . . . ?
O4 Fe2 O6 C6 -99.4(6) . . . . ?
O9 Fe2 O6 C6 167.0(6) . . . . ?
O1 Fe1 O7 C11 52.4(4) . . . . ?
O13 Fe1 O7 C11 -28.1(4) . . . . ?
O3 Fe1 O7 C11 -142.4(7) . . . . ?
O5 Fe1 O7 C11 151.7(4) . . . . ?
N1 Fe1 O7 C11 -117.1(5) . . . . ?
Fe3 Fe1 O7 C11 13.8(4) . . . . ?
O2 Fe3 O8 C11 -140.1(5) 3_656 . . . ?
O1 Fe3 O8 C11 -42.1(5) . . . . ?
O13 Fe3 O8 C11 35.7(4) . . . . ?
O10 Fe3 O8 C11 128.6(5) 3_656 . . . ?
O12 Fe3 O8 C11 109.6(11) 3_656 . . . ?
Fe1 Fe3 O8 C11 -6.2(4) . . . . ?
O1 Fe2 O9 C16 -10.4(12) . . . . ?
O2 Fe2 O9 C16 58.7(4) . . . . ?
O6 Fe2 O9 C16 -125.0(4) . . . . ?
O11 Fe2 O9 C16 -40.5(4) . . . . ?
O4 Fe2 O9 C16 150.1(4) . . . . ?
O1 Fe2 O11 C21 -65.4(5) . . . . ?
O2 Fe2 O11 C21 26.7(5) . . . . ?
O6 Fe2 O11 C21 -163.3(5) . . . . ?
O4 Fe2 O11 C21 -179(50) . . . . ?
O9 Fe2 O11 C21 110.3(5) . . . . ?
O1 Fe1 O13 C32 -174.1(5) . . . . ?
O3 Fe1 O13 C32 90.3(5) . . . . ?
O5 Fe1 O13 C32 -80(3) . . . . ?
O7 Fe1 O13 C32 -77.9(5) . . . . ?
N1 Fe1 O13 C32 1.3(5) . . . . ?
Fe3 Fe1 O13 C32 -153.8(5) . . . . ?
O1 Fe1 O13 Fe3 -20.32(15) . . . . ?
O3 Fe1 O13 Fe3 -115.95(16) . . . . ?
O5 Fe1 O13 Fe3 73(3) . . . . ?
O7 Fe1 O13 Fe3 75.91(16) . . . . ?
N1 Fe1 O13 Fe3 155.06(17) . . . . ?
O2 Fe3 O13 C32 130.9(16) 3_656 . . . ?
O1 Fe3 O13 C32 172.9(5) . . . . ?
O10 Fe3 O13 C32 -9.9(5) 3_656 . . . ?
O8 Fe3 O13 C32 76.1(5) . . . . ?
O12 Fe3 O13 C32 -95.9(5) 3_656 . . . ?
Fe1 Fe3 O13 C32 153.2(5) . . . . ?
O2 Fe3 O13 Fe1 -22.4(18) 3_656 . . . ?
O1 Fe3 O13 Fe1 19.68(14) . . . . ?
O10 Fe3 O13 Fe1 -163.18(16) 3_656 . . . ?
O8 Fe3 O13 Fe1 -77.18(16) . . . . ?
O12 Fe3 O13 Fe1 110.88(15) 3_656 . . . ?
O1 Fe1 N1 C26 -129.3(9) . . . . ?
O13 Fe1 N1 C26 -153.2(4) . . . . ?
O3 Fe1 N1 C26 111.9(4) . . . . ?
O5 Fe1 N1 C26 23.5(4) . . . . ?
O7 Fe1 N1 C26 -62.6(4) . . . . ?
Fe3 Fe1 N1 C26 -132.1(4) . . . . ?
O1 Fe1 N1 C30 37.3(12) . . . . ?
O13 Fe1 N1 C30 13.4(5) . . . . ?
O3 Fe1 N1 C30 -81.5(5) . . . . ?
O5 Fe1 N1 C30 -169.9(5) . . . . ?
O7 Fe1 N1 C30 104.0(5) . . . . ?
Fe3 Fe1 N1 C30 34.5(5) . . . . ?
Fe2 O4 C1 O3 14.8(8) . . . . ?
Fe2 O4 C1 C2 -162.5(4) . . . . ?
Fe1 O3 C1 O4 6.1(8) . . . . ?
Fe1 O3 C1 C2 -176.5(4) . . . . ?
O4 C1 C2 C4 -16.8(8) . . . . ?
O3 C1 C2 C4 165.5(6) . . . . ?
O4 C1 C2 C3 -140.4(6) . . . . ?
O3 C1 C2 C3 42.0(7) . . . . ?
O4 C1 C2 C5 104.0(6) . . . . ?
O3 C1 C2 C5 -73.7(6) . . . . ?
Fe2 O6 C6 O5 17.5(10) . . . . ?
Fe2 O6 C6 C7 -162.4(4) . . . . ?
Fe1 O5 C6 O6 9.2(9) . . . . ?
Fe1 O5 C6 C7 -170.9(4) . . . . ?
O6 C6 C7 C9 -169.0(6) . . . . ?
O5 C6 C7 C9 11.1(9) . . . . ?
O6 C6 C7 C10 69.3(8) . . . . ?
O5 C6 C7 C10 -110.6(7) . . . . ?
O6 C6 C7 C8 -48.5(8) . . . . ?
O5 C6 C7 C8 131.6(6) . . . . ?
Fe3 O8 C11 O7 19.2(8) . . . . ?
Fe3 O8 C11 C12 -160.5(4) . . . . ?
Fe1 O7 C11 O8 -23.7(8) . . . . ?
Fe1 O7 C11 C12 156.1(4) . . . . ?
O8 C11 C12 C15 -86.1(6) . . . . ?
O7 C11 C12 C15 94.1(6) . . . . ?
O8 C11 C12 C13 154.3(5) . . . . ?
O7 C11 C12 C13 -25.5(8) . . . . ?
O8 C11 C12 C14 33.9(7) . . . . ?
O7 C11 C12 C14 -145.9(5) . . . . ?
Fe2 O9 C16 O10 -30.4(8) . . . . ?
Fe2 O9 C16 C17 147.5(4) . . . . ?
Fe3 O10 C16 O9 -8.9(9) 3_656 . . . ?
Fe3 O10 C16 C17 173.1(4) 3_656 . . . ?
O9 C16 C17 C18 132.9(10) . . . . ?
O10 C16 C17 C18 -48.9(11) . . . . ?
O9 C16 C17 C18D 67.8(11) . . . . ?
O10 C16 C17 C18D -114.0(11) . . . . ?
O9 C16 C17 C20D -49.0(10) . . . . ?
O10 C16 C17 C20D 129.2(9) . . . . ?
O9 C16 C17 C19D -173.9(13) . . . . ?
O10 C16 C17 C19D 4.2(15) . . . . ?
O9 C16 C17 C20 9.9(10) . . . . ?
O10 C16 C17 C20 -171.9(8) . . . . ?
O9 C16 C17 C19 -108.2(10) . . . . ?
O10 C16 C17 C19 70.0(11) . . . . ?
Fe2 O11 C21 O12 -29.7(8) . . . . ?
Fe2 O11 C21 C22 148.5(4) . . . . ?
Fe3 O12 C21 O11 -17.0(7) 3_656 . . . ?
Fe3 O12 C21 C22 164.8(4) 3_656 . . . ?
O11 C21 C22 C25 -69.3(6) . . . . ?
O12 C21 C22 C25 109.0(6) . . . . ?
O11 C21 C22 C23 170.7(5) . . . . ?
O12 C21 C22 C23 -11.0(7) . . . . ?
O11 C21 C22 C24 49.7(7) . . . . ?
O12 C21 C22 C24 -132.0(5) . . . . ?
C30 N1 C26 C27 1.4(9) . . . . ?
Fe1 N1 C26 C27 168.8(5) . . . . ?
N1 C26 C27 C28 0.3(11) . . . . ?
C26 C27 C28 C29 -2.1(11) . . . . ?
C27 C28 C29 C30 2.3(11) . . . . ?
C26 N1 C30 C29 -1.3(9) . . . . ?
Fe1 N1 C30 C29 -167.7(4) . . . . ?
C26 N1 C30 C31 179.0(6) . . . . ?
Fe1 N1 C30 C31 12.5(8) . . . . ?
C28 C29 C30 N1 -0.6(10) . . . . ?
C28 C29 C30 C31 179.2(6) . . . . ?
N1 C30 C31 C32 -57.8(7) . . . . ?
C29 C30 C31 C32 122.4(6) . . . . ?
Fe1 O13 C32 C31 -38.2(7) . . . . ?
Fe3 O13 C32 C31 176.9(4) . . . . ?
C30 C31 C32 O13 70.6(7) . . . . ?
